data_4336142
loop_
_publ_author_name
'Grzegorz Wesela-Bauman'
'Paulina Cie\'cwierz'
'Krzysztof Durka'
'Sergiusz Luli\'nski'
'Janusz Serwatowski'
'Krzysztof Wo\'zniak'

_publ_section_title
;
 Heteroleptic (2-Fluoro-3-pyridyl)arylborinic 8-Oxyquinolinates for the
 Potential Application in Organic Light-Emitting Devices
;
_journal_name_full 'Inorganic Chemistry'
_journal_page_first 10846
_journal_page_last 10859
_journal_paper_doi 10.1021/ic400729t
_journal_volume 52
_journal_year 2013
_chemical_formula_moiety '2(C38 H24 B2 Cl4 F4 N6 O2 Zn2), 3(C D Cl3)'
_chemical_formula_sum 'C79 H48 B4 Cl17 D3 F8 N12 O4 Zn4'
_chemical_formula_weight 2294.77
_chemical_name_systematic
;
 ?
;
_space_group_crystal_system triclinic
_space_group_IT_number 2
_space_group_name_Hall '-P 1'
_space_group_name_H-M_alt 'P -1'
_symmetry_space_group_name_Hall '-P 1'
_symmetry_space_group_name_H-M 'P -1'
_atom_sites_solution_hydrogens geom
_audit_creation_method SHELXL-2013
_cell_angle_alpha 91.785(4)
_cell_angle_beta 97.598(4)
_cell_angle_gamma 104.196(5)
_cell_formula_units_Z 1
_cell_length_a 9.5534(5)
_cell_length_b 11.9820(6)
_cell_length_c 24.2893(10)
_cell_measurement_reflns_used 7392
_cell_measurement_temperature 100(2)
_cell_measurement_theta_max 32.5623
_cell_measurement_theta_min 1.6919
_cell_volume 2665.9(2)
_computing_cell_refinement 'Bruker APEX2 software'
_computing_data_collection 'Bruker APEX2 software'
_computing_data_reduction
;
 SAINT intergration software, Bruker AXS
 SORTAV, R. H. Blessing, Acta Cryst., 1995, A51, 33
;
_computing_structure_refinement
;
 SHELXS-97, G. M. Sheldrick, Acta. Cryst., 2008, A64, 112
;
_computing_structure_solution
;
 SHELXS-97, G. M. Sheldrick, Acta. Cryst., 2008, A64, 112
;
_diffrn_ambient_temperature 100(1)
_diffrn_detector 'APEXII CCD camera'
_diffrn_measured_fraction_theta_full 1.000
_diffrn_measured_fraction_theta_max 0.921
_diffrn_measurement_device '\k-geometry diffractometer'
_diffrn_measurement_device_type 'Bruker APEXII'
_diffrn_measurement_method 'omega scans'
_diffrn_orient_matrix_type 'X-axis to radiation source'
_diffrn_radiation_monochromator 'multi-layer optics'
_diffrn_radiation_probe x-ray
_diffrn_radiation_source 'TXS rotating anode'
_diffrn_radiation_type MoK\a
_diffrn_radiation_wavelength 0.71073
_diffrn_reflns_av_R_equivalents 0.1148
_diffrn_reflns_av_unetI/netI 0.3062
_diffrn_reflns_Laue_measured_fraction_full 1.000
_diffrn_reflns_Laue_measured_fraction_max 0.921
_diffrn_reflns_limit_h_max 13
_diffrn_reflns_limit_h_min -14
_diffrn_reflns_limit_k_max 18
_diffrn_reflns_limit_k_min -17
_diffrn_reflns_limit_l_max 35
_diffrn_reflns_limit_l_min -36
_diffrn_reflns_number 49567
_diffrn_reflns_point_group_measured_fraction_full 1.000
_diffrn_reflns_point_group_measured_fraction_max 0.921
_diffrn_reflns_reduction_process
;
 Scaled and merged with SORTAV
 R. H. Blessing, Cryst. Rev., 1987, 1, 3
 R. H. Blessing, J. Appl. Cryst., 1989, 22, 396
;
_diffrn_reflns_theta_full 25.242
_diffrn_reflns_theta_max 32.636
_diffrn_reflns_theta_min 1.695
_diffrn_source 'rotating-anode x-ray source'
_exptl_absorpt_coefficient_mu 1.377
_exptl_absorpt_correction_T_max 1.00000
_exptl_absorpt_correction_T_min 0.93963
_exptl_absorpt_correction_type multi-scan
_exptl_absorpt_process_details
;
CrysAlisPro, Agilent Technologies,
Version 1.171.36.20 (release 27-06-2012 CrysAlis171 .NET)
(compiled Jul 11 2012,15:38:31)
empirical absorption correction using spherical harmonics,
 implemented in SCALE3 ABSPACK scaling algorithm.
;
_exptl_crystal_colour yellow
_exptl_crystal_density_diffrn 1.429
_exptl_crystal_density_meas 1.429
_exptl_crystal_description unspecified
_exptl_crystal_F_000 1142
_exptl_crystal_size_max 0.05
_exptl_crystal_size_mid 0.04
_exptl_crystal_size_min 0.04
_refine_diff_density_max 2.016
_refine_diff_density_min -0.778
_refine_diff_density_rms 0.230
_refine_ls_extinction_method none
_refine_ls_goodness_of_fit_ref 1.045
_refine_ls_hydrogen_treatment constr
_refine_ls_matrix_type full
_refine_ls_number_parameters 631
_refine_ls_number_reflns 17988
_refine_ls_number_restraints 32
_refine_ls_restrained_S_all 1.045
_refine_ls_R_factor_all 0.2932
_refine_ls_R_factor_gt 0.1149
_refine_ls_shift/su_max 0.000
_refine_ls_shift/su_mean 0.000
_refine_ls_structure_factor_coef Fsqd
_refine_ls_weighting_details 'w=1/[\s^2^(Fo^2^)+(0.1468P)^2^] where P=(Fo^2^+2Fc^2^)/3'
_refine_ls_weighting_scheme calc
_refine_ls_wR_factor_gt 0.2657
_refine_ls_wR_factor_ref 0.3510
_reflns_Friedel_coverage 0.000
_reflns_number_gt 6532
_reflns_number_total 11988
_reflns_threshold_expression 'I > 2\s(I)'
_cod_data_source_file ic400729t_si_002_2.cif
_cod_data_source_block 20
_cod_database_code 4336142
_shelx_space_group_comment
;
The symmetry employed for this shelxl refinement is uniquely defined
by the following loop, which should always be used as a source of
symmetry information in preference to the above space-group names.
They are only intended as comments.
;
_shelxl_version_number 2013-4

loop_
_space_group_symop_operation_xyz
'x, y, z'
'-x, -y, -z'

loop_
_atom_site_label
_atom_site_type_symbol
_atom_site_fract_x
_atom_site_fract_y
_atom_site_fract_z
_atom_site_U_iso_or_equiv
_atom_site_adp_type
_atom_site_occupancy
_atom_site_site_symmetry_order
_atom_site_calc_flag
_atom_site_refinement_flags_posn
_atom_site_refinement_flags_adp
_atom_site_refinement_flags_occupancy
C40 C 0.238(4) -0.007(3) 0.4459(15) 0.064(10) Uani 0.35 1 d . U P
D40 H 0.1804 -0.0751 0.4212 0.077 Uiso 0.35 1 calc R U P
Cl8 Cl 0.1478(11) 0.0985(7) 0.4252(4) 0.065(2) Uani 0.35 1 d . . P
Cl9 Cl 0.2079(14) -0.0499(10) 0.5081(4) 0.090(3) Uani 0.35 1 d . . P
Cl10 Cl 0.4008(10) 0.0112(8) 0.4266(4) 0.066(2) Uani 0.35 1 d . . P
F3 F 0.8383(5) 0.7130(5) 0.21008(19) 0.0352(12) Uani 1 1 d . . .
F4 F 0.4796(6) 0.4646(4) 0.22485(19) 0.0340(12) Uani 1 1 d . . .
C41 C 0.849(6) 1.128(3) 0.2924(19) 0.047(17) Uani 0.15 1 d D U P
D41 H 0.9109 1.0733 0.3016 0.056 Uiso 0.15 1 calc R U P
Cl13 Cl 0.975(3) 1.2582(18) 0.2930(9) 0.073(6) Uani 0.15 1 d D U P
Cl11 Cl 0.728(2) 1.0584(16) 0.2425(9) 0.057(5) Uani 0.15 1 d . U P
Cl12 Cl 0.758(2) 1.1264(16) 0.3496(9) 0.059(5) Uani 0.15 1 d D U P
C1 C 0.9245(10) 0.8745(7) 0.1193(3) 0.0276(19) Uani 1 1 d . . .
H1 H 0.8600 0.8672 0.1463 0.033 Uiso 1 1 calc R U .
C2 C 0.9995(10) 0.9846(7) 0.1066(4) 0.033(2) Uani 1 1 d . . .
H2 H 0.9852 1.0509 0.1252 0.039 Uiso 1 1 calc R U .
C3 C 1.0918(9) 0.9977(8) 0.0681(4) 0.034(2) Uani 1 1 d . . .
H3 H 1.1411 1.0729 0.0598 0.040 Uiso 1 1 calc R U .
C4 C 1.1149(9) 0.8985(7) 0.0402(3) 0.0270(19) Uani 1 1 d . . .
C5 C 1.2038(9) 0.8938(8) -0.0022(4) 0.034(2) Uani 1 1 d . . .
H5 H 1.2598 0.9629 -0.0146 0.041 Uiso 1 1 calc R U .
C6 C 1.2079(9) 0.7880(8) -0.0250(4) 0.033(2) Uani 1 1 d . . .
H6 H 1.2684 0.7864 -0.0529 0.040 Uiso 1 1 calc R U .
C7 C 1.1270(9) 0.6822(8) -0.0091(3) 0.0286(19) Uani 1 1 d . . .
H7 H 1.1322 0.6107 -0.0256 0.034 Uiso 1 1 calc R U .
C8 C 1.0396(9) 0.6869(7) 0.0316(3) 0.0257(18) Uani 1 1 d . . .
C9 C 1.0350(8) 0.7931(7) 0.0546(3) 0.0232(18) Uani 1 1 d . . .
C10 C 0.7079(9) 0.6074(7) 0.0853(3) 0.0233(17) Uani 1 1 d . . .
C11 C 0.6265(9) 0.6685(7) 0.0532(3) 0.0265(18) Uani 1 1 d . . .
H11 H 0.6749 0.7381 0.0388 0.032 Uiso 1 1 calc R U .
C12 C 0.4758(9) 0.6307(7) 0.0413(3) 0.0273(19) Uani 1 1 d . . .
H12 H 0.4213 0.6741 0.0194 0.033 Uiso 1 1 calc R U .
C13 C 0.4069(9) 0.5300(7) 0.0618(3) 0.0251(18) Uani 1 1 d . . .
H13 H 0.3037 0.5040 0.0537 0.030 Uiso 1 1 calc R U .
C14 C 0.6248(9) 0.5060(7) 0.1035(3) 0.0236(18) Uani 1 1 d . . .
C15 C 0.9573(9) 0.6075(7) 0.1569(3) 0.0239(17) Uani 1 1 d . . .
C16 C 1.0523(9) 0.5366(7) 0.1610(4) 0.0270(18) Uani 1 1 d . . .
H16 H 1.0741 0.5048 0.1278 0.032 Uiso 1 1 calc R U .
C17 C 1.1164(10) 0.5106(7) 0.2115(4) 0.031(2) Uani 1 1 d . . .
H17 H 1.1807 0.4612 0.2132 0.037 Uiso 1 1 calc R U .
C18 C 1.0857(9) 0.5575(7) 0.2597(4) 0.032(2) Uani 1 1 d . . .
H18 H 1.1298 0.5401 0.2947 0.038 Uiso 1 1 calc R U .
C19 C 0.9313(9) 0.6453(7) 0.2082(3) 0.0246(18) Uani 1 1 d . . .
C20 C 0.6269(11) 0.3730(8) 0.4220(4) 0.041(2) Uani 1 1 d . . .
H20 H 0.7010 0.3809 0.3989 0.049 Uiso 1 1 calc R U .
C21 C 0.6501(12) 0.3353(9) 0.4757(4) 0.045(3) Uani 1 1 d . . .
H21 H 0.7408 0.3194 0.4891 0.054 Uiso 1 1 calc R U .
C22 C 0.5437(13) 0.3214(9) 0.5089(4) 0.050(3) Uani 1 1 d . . .
H22 H 0.5609 0.2963 0.5454 0.060 Uiso 1 1 calc R U .
C23 C 0.4091(12) 0.3437(8) 0.4897(4) 0.039(2) Uani 1 1 d . . .
C24 C 0.2822(13) 0.3348(9) 0.5173(4) 0.047(3) Uani 1 1 d . . .
H24 H 0.2835 0.3100 0.5541 0.056 Uiso 1 1 calc R U .
C25 C 0.1631(13) 0.3608(9) 0.4916(4) 0.053(3) Uani 1 1 d . . .
H25 H 0.0822 0.3547 0.5113 0.063 Uiso 1 1 calc R U .
C26 C 0.1506(11) 0.3976(8) 0.4357(4) 0.040(2) Uani 1 1 d . . .
H26 H 0.0632 0.4131 0.4181 0.048 Uiso 1 1 calc R U .
C27 C 0.2715(10) 0.4092(8) 0.4090(4) 0.033(2) Uani 1 1 d . . .
C28 C 0.3954(10) 0.3834(7) 0.4363(3) 0.029(2) Uani 1 1 d . . .
C29 C 0.5280(9) 0.5707(7) 0.3384(3) 0.0240(18) Uani 1 1 d . . .
C30 C 0.4703(10) 0.6651(7) 0.3420(3) 0.0281(19) Uani 1 1 d . . .
H30 H 0.3707 0.6532 0.3467 0.034 Uiso 1 1 calc R U .
C31 C 0.5523(10) 0.7762(8) 0.3391(3) 0.031(2) Uani 1 1 d . . .
H31 H 0.5094 0.8396 0.3410 0.038 Uiso 1 1 calc R U .
C32 C 0.6995(10) 0.7941(8) 0.3333(3) 0.0289(19) Uani 1 1 d . . .
H32 H 0.7577 0.8703 0.3319 0.035 Uiso 1 1 calc R U .
C33 C 0.6737(9) 0.5992(7) 0.3311(3) 0.0260(18) Uani 1 1 d . . .
C34 C 0.4230(9) 0.3393(7) 0.2963(3) 0.0250(18) Uani 1 1 d . . .
C35 C 0.4405(8) 0.3564(7) 0.2412(3) 0.0234(17) Uani 1 1 d . . .
C36 C 0.3817(11) 0.1660(8) 0.2120(4) 0.041(2) Uani 1 1 d . . .
H36 H 0.3748 0.1066 0.1842 0.050 Uiso 1 1 calc R U .
C37 C 0.3553(14) 0.1387(9) 0.2647(4) 0.054(3) Uani 1 1 d . . .
H37 H 0.3206 0.0603 0.2725 0.065 Uiso 1 1 calc R U .
C38 C 0.3789(13) 0.2242(9) 0.3063(4) 0.050(3) Uani 1 1 d . . .
H38 H 0.3645 0.2036 0.3430 0.060 Uiso 1 1 calc R U .
B1 B 0.8830(10) 0.6440(8) 0.0983(4) 0.025(2) Uani 1 1 d . . .
B2 B 0.4367(10) 0.4399(9) 0.3446(4) 0.026(2) Uani 1 1 d . . .
N1 N 0.9428(7) 0.7814(6) 0.0941(3) 0.0251(15) Uani 1 1 d . . .
N2 N 0.4803(7) 0.4666(5) 0.0930(3) 0.0215(14) Uani 1 1 d . . .
N3 N 0.9941(7) 0.6279(6) 0.2583(3) 0.0259(15) Uani 1 1 d . . .
N4 N 0.5022(7) 0.3978(6) 0.4034(3) 0.0279(16) Uani 1 1 d . . .
N5 N 0.7602(8) 0.7030(6) 0.3298(3) 0.0271(16) Uani 1 1 d . . .
N6 N 0.4173(7) 0.2769(6) 0.1998(3) 0.0259(15) Uani 1 1 d . . .
O1 O 0.9479(6) 0.5982(5) 0.0519(2) 0.0280(13) Uani 1 1 d . . .
O2 O 0.2878(6) 0.4413(5) 0.3567(2) 0.0305(14) Uani 1 1 d . . .
Cl1 Cl 1.0591(3) 0.9115(2) 0.30519(13) 0.0547(8) Uani 1 1 d . . .
Cl2 Cl 1.0946(3) 0.6701(2) 0.40008(9) 0.0395(6) Uani 1 1 d . . .
Cl3 Cl 0.1471(2) 0.29829(18) 0.10400(10) 0.0336(5) Uani 1 1 d . . .
Cl4 Cl 0.4504(2) 0.17114(18) 0.06955(9) 0.0306(5) Uani 1 1 d . . .
Zn1 Zn 0.38343(10) 0.30639(8) 0.11621(4) 0.0239(2) Uani 1 1 d . . .
Zn2 Zn 0.98120(11) 0.72970(9) 0.32553(4) 0.0287(3) Uani 1 1 d . . .
F1 F 0.6892(5) 0.4373(4) 0.1343(2) 0.0335(12) Uani 1 1 d . . .
F2 F 0.7414(5) 0.5141(4) 0.3256(2) 0.0306(11) Uani 1 1 d . . .
C39 C 0.3774(11) 0.7911(8) 0.1573(4) 0.043(2) Uani 1 1 d . . .
D39 H 0.3063 0.7356 0.1291 0.052 Uiso 1 1 calc R U .
Cl5 Cl 0.4626(4) 0.9058(3) 0.12274(13) 0.0720(10) Uani 1 1 d . . .
Cl6 Cl 0.2788(3) 0.8361(2) 0.20557(14) 0.0590(8) Uani 1 1 d . . .
Cl7 Cl 0.5011(4) 0.7181(3) 0.18911(11) 0.0639(9) Uani 1 1 d . . .

loop_
_atom_site_aniso_label
_atom_site_aniso_U_11
_atom_site_aniso_U_22
_atom_site_aniso_U_33
_atom_site_aniso_U_23
_atom_site_aniso_U_13
_atom_site_aniso_U_12
C40 0.066(10) 0.062(10) 0.066(11) 0.006(5) 0.010(5) 0.017(5)
Cl8 0.078(6) 0.051(5) 0.065(6) -0.012(4) 0.009(5) 0.015(4)
Cl9 0.122(10) 0.096(8) 0.047(6) -0.002(5) 0.017(6) 0.017(7)
Cl10 0.060(5) 0.067(6) 0.068(6) 0.004(5) -0.001(5) 0.012(4)
F3 0.040(3) 0.054(3) 0.021(3) 0.007(2) 0.008(2) 0.029(3)
F4 0.053(3) 0.020(2) 0.023(3) 0.0090(19) 0.003(2) -0.001(2)
C41 0.047(18) 0.046(17) 0.047(18) 0.004(5) 0.005(6) 0.011(6)
Cl13 0.090(10) 0.061(9) 0.059(9) 0.007(7) 0.025(8) -0.007(7)
Cl11 0.046(8) 0.050(8) 0.066(8) 0.005(7) -0.020(7) 0.011(6)
Cl12 0.061(8) 0.047(8) 0.077(9) 0.006(7) 0.015(7) 0.024(7)
C1 0.036(5) 0.028(4) 0.022(4) 0.002(3) 0.003(4) 0.014(4)
C2 0.040(5) 0.026(5) 0.031(5) -0.001(4) 0.002(4) 0.008(4)
C3 0.026(5) 0.026(5) 0.046(6) 0.007(4) 0.001(4) 0.002(4)
C4 0.022(4) 0.029(4) 0.026(4) 0.002(3) -0.003(3) 0.002(4)
C5 0.021(4) 0.038(5) 0.040(5) 0.010(4) 0.009(4) -0.001(4)
C6 0.018(4) 0.047(6) 0.035(5) 0.007(4) 0.005(4) 0.006(4)
C7 0.028(5) 0.036(5) 0.023(4) 0.001(4) 0.003(4) 0.012(4)
C8 0.019(4) 0.032(5) 0.026(4) 0.005(4) -0.001(3) 0.008(3)
C9 0.014(4) 0.032(5) 0.020(4) 0.006(3) -0.004(3) 0.003(3)
C10 0.029(4) 0.020(4) 0.020(4) 0.001(3) 0.004(3) 0.006(3)
C11 0.035(5) 0.025(4) 0.020(4) 0.004(3) 0.005(4) 0.007(4)
C12 0.029(5) 0.032(5) 0.022(4) 0.006(3) -0.004(4) 0.015(4)
C13 0.022(4) 0.031(5) 0.025(4) 0.006(3) 0.003(3) 0.012(4)
C14 0.036(5) 0.020(4) 0.012(4) 0.007(3) 0.002(3) 0.003(4)
C15 0.022(4) 0.025(4) 0.021(4) 0.003(3) 0.002(3) 0.000(3)
C16 0.027(4) 0.024(4) 0.030(5) 0.003(3) 0.006(4) 0.005(4)
C17 0.030(5) 0.029(5) 0.033(5) 0.005(4) -0.004(4) 0.011(4)
C18 0.022(4) 0.034(5) 0.040(5) 0.016(4) 0.006(4) 0.006(4)
C19 0.022(4) 0.035(5) 0.021(4) 0.013(3) 0.005(3) 0.011(4)
C20 0.039(6) 0.043(6) 0.034(5) 0.012(4) -0.005(4) 0.003(5)
C21 0.042(6) 0.050(6) 0.040(6) 0.013(5) -0.007(5) 0.009(5)
C22 0.071(8) 0.049(6) 0.018(5) 0.007(4) -0.010(5) 0.005(6)
C23 0.056(6) 0.036(5) 0.018(4) -0.002(4) -0.003(4) 0.001(5)
C24 0.065(7) 0.048(6) 0.030(5) 0.011(5) 0.021(5) 0.011(6)
C25 0.065(8) 0.056(7) 0.040(6) 0.013(5) 0.034(6) 0.005(6)
C26 0.046(6) 0.036(5) 0.037(5) 0.010(4) 0.018(5) 0.000(5)
C27 0.034(5) 0.036(5) 0.023(5) 0.003(4) 0.009(4) -0.003(4)
C28 0.039(5) 0.027(4) 0.015(4) 0.004(3) -0.002(4) 0.003(4)
C29 0.028(4) 0.028(4) 0.015(4) 0.007(3) 0.002(3) 0.004(4)
C30 0.031(5) 0.033(5) 0.022(4) 0.003(3) 0.002(4) 0.009(4)
C31 0.042(5) 0.036(5) 0.020(4) 0.001(4) 0.001(4) 0.018(4)
C32 0.034(5) 0.034(5) 0.018(4) 0.006(3) 0.000(4) 0.010(4)
C33 0.031(5) 0.030(5) 0.018(4) 0.001(3) 0.001(3) 0.010(4)
C34 0.025(4) 0.029(4) 0.020(4) 0.001(3) 0.005(3) 0.004(4)
C35 0.020(4) 0.024(4) 0.027(4) 0.012(3) 0.009(3) 0.003(3)
C36 0.063(7) 0.027(5) 0.029(5) 0.007(4) 0.009(5) 0.000(5)
C37 0.089(9) 0.037(6) 0.034(6) 0.002(5) 0.021(6) 0.005(6)
C38 0.069(8) 0.040(6) 0.039(6) 0.011(5) 0.023(5) 0.002(5)
B1 0.025(5) 0.030(5) 0.017(4) 0.006(4) -0.001(4) 0.007(4)
B2 0.015(4) 0.036(5) 0.025(5) 0.010(4) 0.000(4) 0.004(4)
N1 0.026(4) 0.027(4) 0.023(4) 0.011(3) 0.004(3) 0.006(3)
N2 0.022(3) 0.021(3) 0.019(3) 0.004(3) 0.001(3) 0.001(3)
N3 0.021(3) 0.037(4) 0.021(4) 0.004(3) 0.009(3) 0.007(3)
N4 0.025(4) 0.034(4) 0.022(4) 0.007(3) 0.000(3) 0.004(3)
N5 0.030(4) 0.027(4) 0.023(4) 0.004(3) 0.006(3) 0.004(3)
N6 0.028(4) 0.028(4) 0.017(3) 0.001(3) 0.001(3) 0.000(3)
O1 0.034(3) 0.026(3) 0.026(3) 0.003(2) 0.015(3) 0.006(3)
O2 0.029(3) 0.045(4) 0.017(3) 0.010(3) 0.004(2) 0.007(3)
Cl1 0.0540(16) 0.0361(14) 0.073(2) 0.0180(13) 0.0258(15) -0.0016(12)
Cl2 0.0370(13) 0.0599(15) 0.0228(11) 0.0055(10) -0.0004(9) 0.0163(11)
Cl3 0.0239(11) 0.0308(11) 0.0437(13) -0.0013(9) -0.0031(9) 0.0068(9)
Cl4 0.0280(11) 0.0309(11) 0.0346(12) 0.0079(9) 0.0117(9) 0.0061(9)
Zn1 0.0242(5) 0.0244(5) 0.0210(5) 0.0054(4) 0.0009(4) 0.0030(4)
Zn2 0.0271(5) 0.0351(6) 0.0234(5) 0.0080(4) 0.0070(4) 0.0045(4)
F1 0.031(3) 0.029(3) 0.038(3) 0.014(2) -0.008(2) 0.007(2)
F2 0.025(2) 0.026(3) 0.042(3) 0.005(2) 0.010(2) 0.007(2)
C39 0.038(6) 0.038(6) 0.053(7) 0.002(5) 0.002(5) 0.013(5)
Cl5 0.109(3) 0.0571(19) 0.0572(19) 0.0227(15) 0.0247(19) 0.0253(18)
Cl6 0.0441(15) 0.0404(15) 0.093(2) -0.0103(14) 0.0242(15) 0.0064(12)
Cl7 0.097(2) 0.084(2) 0.0366(15) 0.0177(14) 0.0162(15) 0.0647(19)

loop_
_atom_type_symbol
_atom_type_description
_atom_type_scat_dispersion_real
_atom_type_scat_dispersion_imag
_atom_type_scat_source
C C 0.0033 0.0016 'International Tables Vol C Tables 4.2.6.8 and 6.1.1.4'
H H 0.0000 0.0000 'International Tables Vol C Tables 4.2.6.8 and 6.1.1.4'
B B 0.0013 0.0007 'International Tables Vol C Tables 4.2.6.8 and 6.1.1.4'
N N 0.0061 0.0033 'International Tables Vol C Tables 4.2.6.8 and 6.1.1.4'
O O 0.0106 0.0060 'International Tables Vol C Tables 4.2.6.8 and 6.1.1.4'
Cl Cl 0.1484 0.1585 'International Tables Vol C Tables 4.2.6.8 and 6.1.1.4'
Zn Zn 0.2839 1.4301 'International Tables Vol C Tables 4.2.6.8 and 6.1.1.4'
F F 0.0171 0.0103 'International Tables Vol C Tables 4.2.6.8 and 6.1.1.4'
D D 0.0000 0.0000 'International Tables Vol C Tables 4.2.6.8 and 6.1.1.4'

loop_
_geom_angle_atom_site_label_1
_geom_angle_atom_site_label_2
_geom_angle_atom_site_label_3
_geom_angle
Cl10 C40 Cl9 121(2)
Cl10 C40 Cl8 115(2)
Cl9 C40 Cl8 112(2)
Cl10 C40 D40 101.6
Cl9 C40 D40 101.6
Cl8 C40 D40 101.6
Cl11 C41 Cl13 130(3)
Cl11 C41 Cl12 106(2)
Cl13 C41 Cl12 110(2)
Cl11 C41 D41 102.9
Cl13 C41 D41 102.9
Cl12 C41 D41 102.9
N1 C1 C2 120.6(8)
N1 C1 H1 119.7
C2 C1 H1 119.7
C3 C2 C1 121.0(9)
C3 C2 H2 119.5
C1 C2 H2 119.5
C2 C3 C4 119.9(8)
C2 C3 H3 120.0
C4 C3 H3 120.0
C9 C4 C5 116.0(8)
C9 C4 C3 115.3(8)
C5 C4 C3 128.6(8)
C6 C5 C4 119.4(8)
C6 C5 H5 120.3
C4 C5 H5 120.3
C5 C6 C7 123.4(8)
C5 C6 H6 118.3
C7 C6 H6 118.3
C8 C7 C6 117.1(8)
C8 C7 H7 121.4
C6 C7 H7 121.4
O1 C8 C7 128.1(8)
O1 C8 C9 112.2(7)
C7 C8 C9 119.6(8)
N1 C9 C8 111.7(7)
N1 C9 C4 123.9(8)
C8 C9 C4 124.4(8)
C11 C10 C14 113.9(8)
C11 C10 B1 123.8(7)
C14 C10 B1 122.1(7)
C10 C11 C12 121.6(8)
C10 C11 H11 119.2
C12 C11 H11 119.2
C13 C12 C11 118.9(7)
C13 C12 H12 120.5
C11 C12 H12 120.5
N2 C13 C12 122.2(7)
N2 C13 H13 118.9
C12 C13 H13 118.9
N2 C14 F1 113.1(6)
N2 C14 C10 126.3(7)
F1 C14 C10 120.6(7)
C16 C15 C19 113.2(7)
C16 C15 B1 124.0(7)
C19 C15 B1 122.8(8)
C17 C16 C15 122.1(8)
C17 C16 H16 118.9
C15 C16 H16 118.9
C16 C17 C18 118.9(8)
C16 C17 H17 120.5
C18 C17 H17 120.5
N3 C18 C17 121.6(8)
N3 C18 H18 119.2
C17 C18 H18 119.2
N3 C19 F3 113.1(7)
N3 C19 C15 127.6(8)
F3 C19 C15 119.2(7)
N4 C20 C21 120.3(10)
N4 C20 H20 119.8
C21 C20 H20 119.8
C22 C21 C20 120.5(10)
C22 C21 H21 119.8
C20 C21 H21 119.8
C21 C22 C23 120.4(9)
C21 C22 H22 119.8
C23 C22 H22 119.8
C28 C23 C22 115.7(9)
C28 C23 C24 114.4(9)
C22 C23 C24 129.8(9)
C25 C24 C23 120.7(9)
C25 C24 H24 119.6
C23 C24 H24 119.6
C24 C25 C26 123.5(10)
C24 C25 H25 118.3
C26 C25 H25 118.3
C27 C26 C25 116.9(10)
C27 C26 H26 121.6
C25 C26 H26 121.6
O2 C27 C26 128.6(9)
O2 C27 C28 112.2(8)
C26 C27 C28 119.2(8)
N4 C28 C27 111.1(7)
N4 C28 C23 123.6(9)
C27 C28 C23 125.2(9)
C30 C29 C33 113.4(7)
C30 C29 B2 123.4(8)
C33 C29 B2 123.1(8)
C31 C30 C29 122.3(8)
C31 C30 H30 118.9
C29 C30 H30 118.9
C30 C31 C32 118.9(8)
C30 C31 H31 120.5
C32 C31 H31 120.5
N5 C32 C31 120.4(8)
N5 C32 H32 119.8
C31 C32 H32 119.8
N5 C33 F2 113.2(7)
N5 C33 C29 127.8(8)
F2 C33 C29 119.0(7)
C38 C34 C35 112.8(8)
C38 C34 B2 121.2(8)
C35 C34 B2 125.8(7)
N6 C35 F4 113.0(7)
N6 C35 C34 127.5(7)
F4 C35 C34 119.5(7)
N6 C36 C37 119.8(9)
N6 C36 H36 120.1
C37 C36 H36 120.1
C36 C37 C38 120.2(9)
C36 C37 H37 119.9
C38 C37 H37 119.9
C37 C38 C34 121.7(9)
C37 C38 H38 119.1
C34 C38 H38 119.1
O1 B1 C10 110.4(7)
O1 B1 N1 100.9(6)
C10 B1 N1 110.1(7)
O1 B1 C15 108.2(7)
C10 B1 C15 117.0(7)
N1 B1 C15 109.0(6)
O2 B2 C29 109.1(7)
O2 B2 C34 109.3(7)
C29 B2 C34 120.5(7)
O2 B2 N4 99.6(6)
C29 B2 N4 108.1(6)
C34 B2 N4 108.1(7)
C1 N1 C9 119.2(7)
C1 N1 B1 135.4(7)
C9 N1 B1 105.4(7)
C14 N2 C13 117.0(6)
C14 N2 Zn1 119.6(5)
C13 N2 Zn1 122.9(5)
C19 N3 C18 116.3(7)
C19 N3 Zn2 119.3(6)
C18 N3 Zn2 123.3(6)
C20 N4 C28 119.4(8)
C20 N4 B2 133.8(8)
C28 N4 B2 106.7(6)
C33 N5 C32 117.1(7)
C33 N5 Zn2 122.3(6)
C32 N5 Zn2 120.5(5)
C35 N6 C36 117.6(7)
C35 N6 Zn1 125.0(5)
C36 N6 Zn1 115.7(6)
C8 O1 B1 109.3(6)
C27 O2 B2 110.4(7)
N2 Zn1 N6 117.4(3)
N2 Zn1 Cl4 110.5(2)
N6 Zn1 Cl4 107.4(2)
N2 Zn1 Cl3 104.5(2)
N6 Zn1 Cl3 100.9(2)
Cl4 Zn1 Cl3 116.17(9)
N3 Zn2 N5 105.5(3)
N3 Zn2 Cl2 107.6(2)
N5 Zn2 Cl2 111.0(2)
N3 Zn2 Cl1 107.3(2)
N5 Zn2 Cl1 106.3(2)
Cl2 Zn2 Cl1 118.39(11)
Cl5 C39 Cl6 110.8(6)
Cl5 C39 Cl7 111.9(6)
Cl6 C39 Cl7 111.1(6)
Cl5 C39 D39 107.6
Cl6 C39 D39 107.6
Cl7 C39 D39 107.6

loop_
_geom_bond_atom_site_label_1
_geom_bond_atom_site_label_2
_geom_bond_distance
C40 Cl10 1.65(4)
C40 Cl9 1.65(4)
C40 Cl8 1.75(4)
C40 D40 1.0000
F3 C19 1.346(9)
F4 C35 1.346(8)
C41 Cl11 1.61(5)
C41 Cl13 1.72(2)
C41 Cl12 1.73(2)
C41 D41 1.0000
C1 N1 1.315(11)
C1 C2 1.403(12)
C1 H1 0.9500
C2 C3 1.354(13)
C2 H2 0.9500
C3 C4 1.429(13)
C3 H3 0.9500
C4 C9 1.388(11)
C4 C5 1.426(12)
C5 C6 1.378(13)
C5 H5 0.9500
C6 C7 1.408(12)
C6 H6 0.9500
C7 C8 1.384(12)
C7 H7 0.9500
C8 O1 1.353(9)
C8 C9 1.386(12)
C9 N1 1.374(10)
C10 C11 1.378(11)
C10 C14 1.399(10)
C10 B1 1.607(12)
C11 C12 1.387(12)
C11 H11 0.9500
C12 C13 1.368(11)
C12 H12 0.9500
C13 N2 1.341(10)
C13 H13 0.9500
C14 N2 1.332(10)
C14 F1 1.334(9)
C15 C16 1.385(12)
C15 C19 1.385(11)
C15 B1 1.627(12)
C16 C17 1.378(12)
C16 H16 0.9500
C17 C18 1.379(13)
C17 H17 0.9500
C18 N3 1.354(11)
C18 H18 0.9500
C19 N3 1.331(10)
C20 N4 1.323(11)
C20 C21 1.402(13)
C20 H20 0.9500
C21 C22 1.361(15)
C21 H21 0.9500
C22 C23 1.401(15)
C22 H22 0.9500
C23 C28 1.397(11)
C23 C24 1.444(14)
C24 C25 1.333(16)
C24 H24 0.9500
C25 C26 1.439(14)
C25 H25 0.9500
C26 C27 1.378(12)
C26 H26 0.9500
C27 O2 1.356(10)
C27 C28 1.386(13)
C28 N4 1.358(11)
C29 C30 1.380(12)
C29 C33 1.387(11)
C29 B2 1.618(12)
C30 C31 1.378(12)
C30 H30 0.9500
C31 C32 1.396(12)
C31 H31 0.9500
C32 N5 1.361(11)
C32 H32 0.9500
C33 N5 1.318(10)
C33 F2 1.346(9)
C34 C38 1.379(12)
C34 C35 1.386(11)
C34 B2 1.624(13)
C35 N6 1.322(10)
C36 N6 1.340(11)
C36 C37 1.372(13)
C36 H36 0.9500
C37 C38 1.373(14)
C37 H37 0.9500
C38 H38 0.9500
B1 O1 1.504(11)
B1 N1 1.616(11)
B2 O2 1.494(11)
B2 N4 1.629(11)
N2 Zn1 2.048(6)
N3 Zn2 2.042(7)
N5 Zn2 2.073(7)
N6 Zn1 2.068(6)
Cl1 Zn2 2.216(3)
Cl2 Zn2 2.214(2)
Cl3 Zn1 2.216(2)
Cl4 Zn1 2.215(2)
C39 Cl5 1.719(10)
C39 Cl6 1.748(11)
C39 Cl7 1.751(10)
C39 D39 1.0000

loop_
_geom_torsion_atom_site_label_1
_geom_torsion_atom_site_label_2
_geom_torsion_atom_site_label_3
_geom_torsion_atom_site_label_4
_geom_torsion
N1 C1 C2 C3 0.2(13)
C1 C2 C3 C4 -0.5(13)
C2 C3 C4 C9 1.4(12)
C2 C3 C4 C5 178.3(9)
C9 C4 C5 C6 -1.3(12)
C3 C4 C5 C6 -178.1(8)
C4 C5 C6 C7 0.6(13)
C5 C6 C7 C8 0.1(13)
C6 C7 C8 O1 176.9(8)
C6 C7 C8 C9 0.0(11)
O1 C8 C9 N1 2.5(9)
C7 C8 C9 N1 179.9(7)
O1 C8 C9 C4 -178.2(7)
C7 C8 C9 C4 -0.8(12)
C5 C4 C9 N1 -179.3(7)
C3 C4 C9 N1 -2.0(11)
C5 C4 C9 C8 1.4(12)
C3 C4 C9 C8 178.7(7)
C14 C10 C11 C12 0.6(12)
B1 C10 C11 C12 177.3(8)
C10 C11 C12 C13 -0.4(13)
C11 C12 C13 N2 0.1(13)
C11 C10 C14 N2 -0.5(12)
B1 C10 C14 N2 -177.3(8)
C11 C10 C14 F1 179.1(7)
B1 C10 C14 F1 2.3(12)
C19 C15 C16 C17 -1.8(11)
B1 C15 C16 C17 177.9(8)
C15 C16 C17 C18 -0.5(12)
C16 C17 C18 N3 0.2(12)
C16 C15 C19 N3 5.2(12)
B1 C15 C19 N3 -174.6(8)
C16 C15 C19 F3 -178.6(7)
B1 C15 C19 F3 1.6(12)
N4 C20 C21 C22 1.4(15)
C20 C21 C22 C23 0.5(16)
C21 C22 C23 C28 -1.8(14)
C21 C22 C23 C24 179.9(10)
C28 C23 C24 C25 1.4(14)
C22 C23 C24 C25 179.7(11)
C23 C24 C25 C26 0.8(17)
C24 C25 C26 C27 -2.1(16)
C25 C26 C27 O2 179.5(9)
C25 C26 C27 C28 1.1(13)
O2 C27 C28 N4 0.4(11)
C26 C27 C28 N4 179.0(8)
O2 C27 C28 C23 -177.5(8)
C26 C27 C28 C23 1.1(14)
C22 C23 C28 N4 1.5(13)
C24 C23 C28 N4 -179.9(8)
C22 C23 C28 C27 179.1(9)
C24 C23 C28 C27 -2.3(13)
C33 C29 C30 C31 -0.6(12)
B2 C29 C30 C31 177.0(8)
C29 C30 C31 C32 -1.3(12)
C30 C31 C32 N5 1.0(12)
C30 C29 C33 N5 3.1(12)
B2 C29 C33 N5 -174.5(8)
C30 C29 C33 F2 -178.4(7)
B2 C29 C33 F2 4.1(12)
C38 C34 C35 N6 1.3(13)
B2 C34 C35 N6 -173.3(8)
C38 C34 C35 F4 178.3(8)
B2 C34 C35 F4 3.7(12)
N6 C36 C37 C38 -6.3(18)
C36 C37 C38 C34 2.9(19)
C35 C34 C38 C37 -0.4(15)
B2 C34 C38 C37 174.5(10)
C11 C10 B1 O1 -85.0(10)
C14 C10 B1 O1 91.5(9)
C11 C10 B1 N1 25.6(11)
C14 C10 B1 N1 -157.9(7)
C11 C10 B1 C15 150.8(8)
C14 C10 B1 C15 -32.8(12)
C16 C15 B1 O1 -5.8(10)
C19 C15 B1 O1 173.9(7)
C16 C15 B1 C10 119.6(9)
C19 C15 B1 C10 -60.6(11)
C16 C15 B1 N1 -114.7(8)
C19 C15 B1 N1 65.0(10)
C30 C29 B2 O2 -2.2(11)
C33 C29 B2 O2 175.1(7)
C30 C29 B2 C34 125.5(9)
C33 C29 B2 C34 -57.2(11)
C30 C29 B2 N4 -109.6(8)
C33 C29 B2 N4 67.7(10)
C38 C34 B2 O2 -69.0(11)
C35 C34 B2 O2 105.3(9)
C38 C34 B2 C29 163.4(9)
C35 C34 B2 C29 -22.3(12)
C38 C34 B2 N4 38.5(11)
C35 C34 B2 N4 -147.2(8)
C2 C1 N1 C9 -0.8(12)
C2 C1 N1 B1 177.6(8)
C8 C9 N1 C1 -178.9(7)
C4 C9 N1 C1 1.8(11)
C8 C9 N1 B1 2.3(8)
C4 C9 N1 B1 -177.0(7)
O1 B1 N1 C1 175.9(8)
C10 B1 N1 C1 59.2(11)
C15 B1 N1 C1 -70.4(11)
O1 B1 N1 C9 -5.6(7)
C10 B1 N1 C9 -122.3(7)
C15 B1 N1 C9 108.1(7)
F1 C14 N2 C13 -179.4(7)
C10 C14 N2 C13 0.2(12)
F1 C14 N2 Zn1 -6.8(9)
C10 C14 N2 Zn1 172.8(6)
C12 C13 N2 C14 0.0(12)
C12 C13 N2 Zn1 -172.3(6)
F3 C19 N3 C18 178.0(7)
C15 C19 N3 C18 -5.6(12)
F3 C19 N3 Zn2 -14.0(9)
C15 C19 N3 Zn2 162.4(7)
C17 C18 N3 C19 2.6(11)
C17 C18 N3 Zn2 -164.9(6)
C21 C20 N4 C28 -1.8(13)
C21 C20 N4 B2 -178.4(9)
C27 C28 N4 C20 -177.6(8)
C23 C28 N4 C20 0.3(13)
C27 C28 N4 B2 -0.1(10)
C23 C28 N4 B2 177.8(8)
O2 B2 N4 C20 176.8(9)
C29 B2 N4 C20 -69.3(12)
C34 B2 N4 C20 62.7(12)
O2 B2 N4 C28 -0.1(8)
C29 B2 N4 C28 113.8(8)
C34 B2 N4 C28 -114.2(7)
F2 C33 N5 C32 178.0(7)
C29 C33 N5 C32 -3.4(12)
F2 C33 N5 Zn2 -4.2(9)
C29 C33 N5 Zn2 174.4(6)
C31 C32 N5 C33 1.1(11)
C31 C32 N5 Zn2 -176.7(6)
F4 C35 N6 C36 178.2(7)
C34 C35 N6 C36 -4.7(13)
F4 C35 N6 Zn1 -17.1(10)
C34 C35 N6 Zn1 160.1(7)
C37 C36 N6 C35 6.9(14)
C37 C36 N6 Zn1 -159.2(9)
C7 C8 O1 B1 176.4(8)
C9 C8 O1 B1 -6.5(9)
C10 B1 O1 C8 123.6(7)
N1 B1 O1 C8 7.1(8)
C15 B1 O1 C8 -107.2(7)
C26 C27 O2 B2 -178.9(9)
C28 C27 O2 B2 -0.4(10)
C29 B2 O2 C27 -112.8(7)
C34 B2 O2 C27 113.5(7)
N4 B2 O2 C27 0.3(8)
